data_4033854
loop_
_publ_author_name
'Usuki, Tsukasa'
'Uchida, Hikaru'
'Omoto, Kenichiro'
'Yamanoi, Yoshinori'
'Yamada, Ayano'
'Iwamura, Munetaka'
'Nozaki, Koichi'
'Nishihara, Hiroshi'

_publ_section_title
;
 Enhancement of the Photofunction of Phosphorescent Pt(II) Cyclometalated
 Complexes Driven by Substituents: Solid-State Luminescence and Circularly
 Polarized Luminescence.
;
_journal_issue 17
_journal_name_full 'The Journal of organic chemistry'
_journal_page_first 10749
_journal_page_last 10756
_journal_paper_doi 10.1021/acs.joc.9b01285
_journal_volume 84
_journal_year 2019
_chemical_absolute_configuration 'CHOOSE rm ad rmad syn or unk'
_chemical_formula_moiety 'C30 H31 N O3 Pt S Si'
_chemical_formula_sum 'C30 H31 N O3 Pt S Si'
_chemical_formula_weight 708.82
_space_group_crystal_system monoclinic
_space_group_IT_number 4
_space_group_name_Hall 'P 2yb'
_space_group_name_H-M_alt 'P 1 21 1'
_atom_sites_solution_hydrogens geom
_atom_sites_solution_primary direct
_atom_sites_solution_secondary difmap
_cell_angle_alpha 90.0000
_cell_angle_beta 106.607(5)
_cell_angle_gamma 90.0000
_cell_formula_units_Z 2
_cell_length_a 8.711(3)
_cell_length_b 13.404(4)
_cell_length_c 12.174(4)
_cell_measurement_reflns_used 4752
_cell_measurement_temperature 273
_cell_measurement_theta_max 27.49
_cell_measurement_theta_min 3.38
_cell_volume 1362.2(8)
_computing_cell_refinement 'CrystalClear-SM Expert 2.0 r3'
_computing_data_collection 'CrystalClear-SM Expert 2.0 r3 (Rigaku, 2009)'
_computing_data_reduction 'CrystalClear-SM Expert 2.0 r3'
_computing_molecular_graphics 'CrystalStructure 4.3'
_computing_publication_material 'CrystalStructure 4.3 (Rigaku, 2018)'
_computing_structure_refinement 'SHELXL97 (Sheldrick, 2008)'
_computing_structure_solution 'SIR2004 (Burla, et al., 2005)'
_diffrn_ambient_temperature 273
_diffrn_detector_area_resol_mean 29.257
_diffrn_measured_fraction_theta_full 0.994
_diffrn_measured_fraction_theta_max 0.994
_diffrn_measurement_device_type 'Rigaku Saturn70'
_diffrn_measurement_method \w
_diffrn_radiation_type 'Mo K\a'
_diffrn_radiation_wavelength 0.71075
_diffrn_reflns_av_R_equivalents 0.0262
_diffrn_reflns_av_unetI/netI 0.0445
_diffrn_reflns_Laue_measured_fraction_full 0.000
_diffrn_reflns_Laue_measured_fraction_max 0.000
_diffrn_reflns_limit_h_max 11
_diffrn_reflns_limit_h_min -11
_diffrn_reflns_limit_k_max 16
_diffrn_reflns_limit_k_min -17
_diffrn_reflns_limit_l_max 13
_diffrn_reflns_limit_l_min -15
_diffrn_reflns_number 10779
_diffrn_reflns_point_group_measured_fraction_full 0.000
_diffrn_reflns_point_group_measured_fraction_max 0.000
_diffrn_reflns_theta_full 27.490
_diffrn_reflns_theta_max 27.490
_diffrn_reflns_theta_min 3.383
_diffrn_standards_number 0
_exptl_absorpt_coefficient_mu 5.283
_exptl_absorpt_correction_T_max 0.768
_exptl_absorpt_correction_T_min 0.693
_exptl_absorpt_correction_type multi-scan
_exptl_absorpt_process_details 'REQAB (Rigaku, 1998)'
_exptl_crystal_colour orange
_exptl_crystal_density_diffrn 1.728
_exptl_crystal_density_method 'not measured'
_exptl_crystal_description block
_exptl_crystal_F_000 700.00
_exptl_crystal_size_max 0.050
_exptl_crystal_size_mid 0.050
_exptl_crystal_size_min 0.050
_refine_diff_density_max 1.36
_refine_diff_density_min -0.77
_refine_ls_abs_structure_details 'Flack, H. D. (1983), Acta Cryst. A39, 876-881.  2693 Friedel Pairs'
_refine_ls_abs_structure_Flack -0.001(5)
_refine_ls_extinction_method none
_refine_ls_goodness_of_fit_ref 1.036
_refine_ls_hydrogen_treatment constr
_refine_ls_number_parameters 334
_refine_ls_number_reflns 5939
_refine_ls_number_restraints 1
_refine_ls_R_factor_all 0.0247
_refine_ls_R_factor_gt 0.0231
_refine_ls_shift/su_max 0.001
_refine_ls_structure_factor_coef Fsqd
_refine_ls_weighting_details 'w = 1/[\s^2^(Fo^2^)+(0.0201P)^2^] where P=(Fo^2^+2Fc^2^)/3'
_refine_ls_weighting_scheme calc
_refine_ls_wR_factor_gt 0.0509
_refine_ls_wR_factor_ref 0.0519
_reflns_number_gt 5704
_reflns_number_total 5939
_reflns_threshold_expression F^2^>2.0\s(F^2^)
_cod_data_source_file jo9b01285_si_004.cif
_cod_data_source_block usuki-263
_cod_depositor_comments
;
The following automatic conversions were performed:

data name '_atom_site_symetry_multiplicity' was replaced with
'_atom_site_symmetry_multiplicity' as specified in the replacement
file
'/home/data/users/saulius/crontab/automatic-downloads/current/ACS/lib/lists/replacement-tags.lst'.

Automatic conversion script
Id: cif_correct_tags 6909 2019-04-08 15:41:33Z antanas 
;
_cod_database_code 4033854

loop_
_space_group_symop_id
_space_group_symop_operation_xyz
1 +X,+Y,+Z
2 -X,1/2+Y,-Z

loop_
_atom_site_label
_atom_site_type_symbol
_atom_site_fract_x
_atom_site_fract_y
_atom_site_fract_z
_atom_site_U_iso_or_equiv
_atom_site_adp_type
_atom_site_occupancy
_atom_site_symmetry_multiplicity
_atom_site_calc_flag
_atom_site_refinement_flags
Pt1 Pt 0.213288(14) 0.44350(2) 0.557762(10) 0.01499(4) Uani 1 1 d .
S1 S -0.00169(13) 0.30896(8) 0.81094(9) 0.0191(2) Uani 1 1 d .
Si1 Si 0.18352(13) 0.10152(9) 0.88047(10) 0.0148(2) Uani 1 1 d .
O1 O 0.3287(3) -0.0490(4) 1.0584(2) 0.0260(7) Uani 1 1 d .
O2 O 0.2467(4) 0.5536(2) 0.4465(2) 0.0191(7) Uani 1 1 d .
O3 O 0.3968(4) 0.3627(2) 0.5413(2) 0.0205(7) Uani 1 1 d .
N1 N 0.0294(4) 0.5195(2) 0.5859(3) 0.0144(7) Uani 1 1 d .
C1 C 0.2856(5) 0.0253(3) 0.7930(4) 0.0252(10) Uani 1 1 d .
H1A H 0.3204 -0.0369 0.8312 0.030 Uiso 1 1 calc R
H1B H 0.3766 0.0611 0.7840 0.030 Uiso 1 1 calc R
H1C H 0.2121 0.0125 0.7190 0.030 Uiso 1 1 calc R
C2 C 0.3420(5) 0.1210(3) 1.0209(3) 0.0154(8) Uani 1 1 d .
C3 C 0.4119(5) 0.2138(3) 1.0532(4) 0.0207(10) Uani 1 1 d .
H3 H 0.3770 0.2685 1.0055 0.025 Uiso 1 1 calc R
C4 C 0.5333(5) 0.2266(4) 1.1557(4) 0.0263(10) Uani 1 1 d .
H4 H 0.5784 0.2893 1.1756 0.032 Uiso 1 1 calc R
C5 C 0.5861(5) 0.1468(4) 1.2273(4) 0.0284(11) Uani 1 1 d .
H5 H 0.6657 0.1557 1.2961 0.034 Uiso 1 1 calc R
C6 C 0.5213(5) 0.0534(4) 1.1971(4) 0.0233(10) Uani 1 1 d .
H6 H 0.5586 -0.0009 1.2447 0.028 Uiso 1 1 calc R
C7 C 0.3990(6) 0.0407(4) 1.0946(4) 0.0184(11) Uani 1 1 d .
C8 C 0.3933(7) -0.1362(4) 1.1270(5) 0.0308(14) Uani 1 1 d .
H8A H 0.3832 -0.1279 1.2030 0.037 Uiso 1 1 calc R
H8B H 0.5043 -0.1439 1.1309 0.037 Uiso 1 1 calc R
H8C H 0.3350 -0.1944 1.0925 0.037 Uiso 1 1 calc R
C9 C -0.0050(5) 0.0496(3) 0.9057(3) 0.0154(8) Uani 1 1 d .
C10 C -0.0677(5) 0.0973(3) 0.9883(3) 0.0173(9) Uani 1 1 d .
C11 C -0.2074(5) 0.0597(3) 1.0100(4) 0.0248(10) Uani 1 1 d .
H11 H -0.2499 0.0923 1.0621 0.030 Uiso 1 1 calc R
C12 C -0.2814(5) -0.0243(3) 0.9553(4) 0.0281(11) Uani 1 1 d .
H12 H -0.3722 -0.0490 0.9716 0.034 Uiso 1 1 calc R
C13 C -0.2208(5) -0.0723(4) 0.8757(4) 0.0240(11) Uani 1 1 d .
H13 H -0.2724 -0.1287 0.8381 0.029 Uiso 1 1 calc R
C14 C -0.0828(5) -0.0369(3) 0.8512(3) 0.0170(10) Uani 1 1 d .
C15 C -0.0274(5) -0.0951(3) 0.7633(4) 0.0264(10) Uani 1 1 d .
H15A H -0.0232 -0.0516 0.7016 0.032 Uiso 1 1 calc R
H15B H -0.1011 -0.1485 0.7340 0.032 Uiso 1 1 calc R
H15C H 0.0772 -0.1221 0.7985 0.032 Uiso 1 1 calc R
C16 C 0.0047(6) 0.1890(3) 1.0556(4) 0.0257(10) Uani 1 1 d .
H16A H 0.0342 0.1741 1.1361 0.031 Uiso 1 1 calc R
H16B H -0.0722 0.2423 1.0393 0.031 Uiso 1 1 calc R
H16C H 0.0982 0.2089 1.0343 0.031 Uiso 1 1 calc R
C17 C 0.1426(5) 0.2246(3) 0.8000(3) 0.0160(8) Uani 1 1 d .
C18 C 0.2180(5) 0.2581(3) 0.7218(3) 0.0152(8) Uani 1 1 d .
H18 H 0.2994 0.2223 0.7042 0.018 Uiso 1 1 calc R
C19 C 0.1626(5) 0.3511(3) 0.6701(3) 0.0171(9) Uani 1 1 d .
C20 C 0.0406(5) 0.3863(3) 0.7112(3) 0.0151(9) Uani 1 1 d .
C21 C -0.0350(5) 0.4791(3) 0.6670(4) 0.0163(9) Uani 1 1 d .
C22 C -0.1587(6) 0.5276(3) 0.6960(4) 0.0236(10) Uani 1 1 d .
H22 H -0.2006 0.5009 0.7518 0.028 Uiso 1 1 calc R
C23 C -0.2193(5) 0.6154(3) 0.6422(4) 0.0245(10) Uani 1 1 d .
H23 H -0.3042 0.6470 0.6598 0.029 Uiso 1 1 calc R
C24 C -0.1530(6) 0.6564(3) 0.5616(4) 0.0249(10) Uani 1 1 d .
H24 H -0.1908 0.7165 0.5258 0.030 Uiso 1 1 calc R
C25 C -0.0288(5) 0.6056(3) 0.5356(4) 0.0221(9) Uani 1 1 d .
H25 H 0.0155 0.6325 0.4811 0.026 Uiso 1 1 calc R
C26 C 0.4892(5) 0.3898(3) 0.4789(4) 0.0212(10) Uani 1 1 d .
C27 C 0.4705(5) 0.4740(3) 0.4103(4) 0.0228(11) Uani 1 1 d .
H27 H 0.5440 0.4816 0.3685 0.027 Uiso 1 1 calc R
C28 C 0.3548(5) 0.5491(3) 0.3959(4) 0.0190(9) Uani 1 1 d .
C29 C 0.6247(6) 0.3202(4) 0.4832(4) 0.0297(11) Uani 1 1 d .
H29A H 0.5829 0.2555 0.4564 0.036 Uiso 1 1 calc R
H29B H 0.6918 0.3149 0.5607 0.036 Uiso 1 1 calc R
H29C H 0.6864 0.3453 0.4353 0.036 Uiso 1 1 calc R
C30 C 0.3599(5) 0.6331(3) 0.3141(4) 0.0211(9) Uani 1 1 d .
H30A H 0.3770 0.6953 0.3551 0.025 Uiso 1 1 calc R
H30B H 0.2602 0.6358 0.2546 0.025 Uiso 1 1 calc R
H30C H 0.4459 0.6218 0.2808 0.025 Uiso 1 1 calc R

loop_
_atom_site_aniso_label
_atom_site_aniso_U_11
_atom_site_aniso_U_22
_atom_site_aniso_U_33
_atom_site_aniso_U_23
_atom_site_aniso_U_13
_atom_site_aniso_U_12
Pt1 0.01882(7) 0.01465(7) 0.01222(6) 0.00069(10) 0.00558(5) -0.00170(10)
S1 0.0207(5) 0.0186(5) 0.0209(5) 0.0064(4) 0.0105(4) 0.0038(4)
Si1 0.0156(5) 0.0148(6) 0.0146(6) 0.0024(4) 0.0055(5) 0.0029(5)
O1 0.0276(14) 0.0160(17) 0.0315(15) 0.0101(19) 0.0035(12) 0.0019(19)
O2 0.0217(15) 0.0183(16) 0.0200(16) 0.0059(12) 0.0102(13) -0.0025(13)
O3 0.0274(17) 0.0249(17) 0.0119(14) 0.0050(12) 0.0099(13) -0.0047(14)
N1 0.0182(17) 0.0110(16) 0.0136(16) 0.0000(13) 0.0038(14) 0.0001(14)
C1 0.024(2) 0.022(2) 0.034(3) 0.002(2) 0.016(2) 0.007(2)
C2 0.018(2) 0.015(2) 0.014(2) 0.0009(16) 0.0058(16) 0.0014(17)
C3 0.020(2) 0.021(2) 0.021(2) 0.0002(18) 0.0067(18) 0.0010(19)
C4 0.022(2) 0.025(2) 0.029(3) -0.006(2) 0.003(2) -0.003(2)
C5 0.022(2) 0.038(3) 0.022(2) -0.005(2) 0.0003(19) 0.003(2)
C6 0.021(2) 0.035(3) 0.016(2) 0.0093(19) 0.0069(19) 0.007(2)
C7 0.017(2) 0.021(3) 0.018(2) 0.0015(19) 0.0065(19) 0.0017(19)
C8 0.037(3) 0.023(3) 0.033(3) 0.009(2) 0.011(3) 0.007(2)
C9 0.0139(19) 0.016(2) 0.015(2) 0.0033(16) 0.0028(16) 0.0044(16)
C10 0.022(2) 0.017(2) 0.013(2) 0.0052(16) 0.0054(17) 0.0089(18)
C11 0.025(2) 0.027(3) 0.028(3) 0.006(2) 0.018(2) 0.005(2)
C12 0.019(2) 0.031(3) 0.038(3) 0.012(2) 0.014(2) 0.0015(18)
C13 0.0222(19) 0.015(3) 0.032(2) 0.007(2) 0.0033(17) -0.003(2)
C14 0.0181(18) 0.011(3) 0.0201(19) 0.0042(15) 0.0031(15) 0.0035(15)
C15 0.029(2) 0.022(2) 0.027(2) -0.0030(18) 0.007(2) -0.0072(19)
C16 0.034(3) 0.025(3) 0.023(2) -0.0001(19) 0.015(2) 0.003(2)
C17 0.0132(19) 0.018(2) 0.015(2) 0.0003(17) 0.0009(16) 0.0021(17)
C18 0.0124(19) 0.017(2) 0.018(2) 0.0003(17) 0.0062(16) 0.0032(16)
C19 0.018(2) 0.017(2) 0.015(2) 0.0023(17) 0.0031(17) -0.0017(17)
C20 0.022(2) 0.012(2) 0.013(2) 0.0022(16) 0.0077(18) -0.0011(18)
C21 0.017(2) 0.015(2) 0.016(2) -0.0009(16) 0.0037(18) -0.0028(16)
C22 0.029(3) 0.021(2) 0.024(2) 0.0035(19) 0.011(2) 0.001(2)
C23 0.028(2) 0.021(2) 0.025(2) 0.0010(19) 0.009(2) 0.008(2)
C24 0.035(3) 0.016(2) 0.025(2) 0.0049(19) 0.012(2) 0.007(2)
C25 0.033(2) 0.019(2) 0.015(2) 0.0033(17) 0.0087(19) -0.003(2)
C26 0.019(2) 0.025(2) 0.018(2) 0.0005(19) 0.0044(19) 0.0010(19)
C27 0.022(2) 0.026(3) 0.022(2) 0.0047(17) 0.011(2) -0.0010(18)
C28 0.024(2) 0.018(2) 0.014(2) 0.0021(17) 0.0040(18) -0.0071(18)
C29 0.033(3) 0.030(3) 0.030(3) 0.010(2) 0.015(2) 0.007(2)
C30 0.027(2) 0.022(2) 0.017(2) 0.0058(18) 0.0098(18) 0.0010(19)

loop_
_atom_type_symbol
_atom_type_description
_atom_type_scat_dispersion_real
_atom_type_scat_dispersion_imag
_atom_type_scat_source
C C 0.0033 0.0016
;
International Tables for Crystallography
(Vol. C, Tables 4.2.6.8 and 6.1.1.4)
;
H H 0.0000 0.0000
;
International Tables for Crystallography
(Vol. C, Table 6.1.1.4)
;
N N 0.0061 0.0033
;
International Tables for Crystallography
(Vol. C, Tables 4.2.6.8 and 6.1.1.4)
;
O O 0.0106 0.0060
;
International Tables for Crystallography
(Vol. C, Tables 4.2.6.8 and 6.1.1.4)
;
Pt Pt -1.7033 8.3905
;
International Tables for Crystallography
(Vol. C, Tables 4.2.6.8 and 6.1.1.4)
;
S S 0.1246 0.1234
;
International Tables for Crystallography
(Vol. C, Tables 4.2.6.8 and 6.1.1.4)
;
Si Si 0.0817 0.0704
;
International Tables for Crystallography
(Vol. C, Tables 4.2.6.8 and 6.1.1.4)
;

loop_
_geom_angle_atom_site_label_1
_geom_angle_atom_site_label_2
_geom_angle_atom_site_label_3
_geom_angle
C19 Pt1 O3 94.19(14)
C19 Pt1 N1 81.59(15)
O3 Pt1 N1 175.53(12)
C19 Pt1 O2 172.45(15)
O3 Pt1 O2 93.14(11)
N1 Pt1 O2 91.03(13)
C20 S1 C17 91.9(2)
C1 Si1 C2 104.3(2)
C1 Si1 C9 117.9(2)
C2 Si1 C9 110.43(18)
C1 Si1 C17 103.3(2)
C2 Si1 C17 109.19(18)
C9 Si1 C17 111.13(18)
C7 O1 C8 117.3(3)
C28 O2 Pt1 123.0(3)
C26 O3 Pt1 123.7(3)
C25 N1 C21 119.3(4)
C25 N1 Pt1 125.2(3)
C21 N1 Pt1 115.5(3)
Si1 C1 H1A 109.5
Si1 C1 H1B 109.5
H1A C1 H1B 109.5
Si1 C1 H1C 109.5
H1A C1 H1C 109.5
H1B C1 H1C 109.5
C3 C2 C7 117.4(4)
C3 C2 Si1 121.9(3)
C7 C2 Si1 120.7(3)
C2 C3 C4 121.3(4)
C2 C3 H3 119.3
C4 C3 H3 119.3
C5 C4 C3 120.2(4)
C5 C4 H4 119.9
C3 C4 H4 119.9
C4 C5 C6 120.0(4)
C4 C5 H5 120.0
C6 C5 H5 120.0
C5 C6 C7 119.8(4)
C5 C6 H6 120.1
C7 C6 H6 120.1
O1 C7 C2 115.2(4)
O1 C7 C6 123.5(4)
C2 C7 C6 121.2(5)
O1 C8 H8A 109.5
O1 C8 H8B 109.5
H8A C8 H8B 109.5
O1 C8 H8C 109.5
H8A C8 H8C 109.5
H8B C8 H8C 109.5
C14 C9 C10 118.1(4)
C14 C9 Si1 123.4(3)
C10 C9 Si1 118.4(3)
C11 C10 C9 119.8(4)
C11 C10 C16 116.0(4)
C9 C10 C16 124.2(4)
C12 C11 C10 120.9(4)
C12 C11 H11 119.5
C10 C11 H11 119.5
C11 C12 C13 120.0(4)
C11 C12 H12 120.0
C13 C12 H12 120.0
C12 C13 C14 120.8(4)
C12 C13 H13 119.6
C14 C13 H13 119.6
C13 C14 C9 120.3(4)
C13 C14 C15 116.3(4)
C9 C14 C15 123.4(4)
C14 C15 H15A 109.5
C14 C15 H15B 109.5
H15A C15 H15B 109.5
C14 C15 H15C 109.5
H15A C15 H15C 109.5
H15B C15 H15C 109.5
C10 C16 H16A 109.5
C10 C16 H16B 109.5
H16A C16 H16B 109.5
C10 C16 H16C 109.5
H16A C16 H16C 109.5
H16B C16 H16C 109.5
C18 C17 S1 110.0(3)
C18 C17 Si1 125.7(3)
S1 C17 Si1 124.3(2)
C17 C18 C19 115.1(4)
C17 C18 H18 122.4
C19 C18 H18 122.4
C20 C19 C18 109.9(4)
C20 C19 Pt1 112.4(3)
C18 C19 Pt1 137.7(3)
C19 C20 C21 118.6(4)
C19 C20 S1 113.1(3)
C21 C20 S1 128.3(3)
N1 C21 C22 120.2(4)
N1 C21 C20 111.8(4)
C22 C21 C20 128.0(4)
C23 C22 C21 119.9(4)
C23 C22 H22 120.0
C21 C22 H22 120.0
C22 C23 C24 119.7(4)
C22 C23 H23 120.2
C24 C23 H23 120.2
C23 C24 C25 118.4(4)
C23 C24 H24 120.8
C25 C24 H24 120.8
N1 C25 C24 122.4(4)
N1 C25 H25 118.8
C24 C25 H25 118.8
O3 C26 C27 126.2(4)
O3 C26 C29 114.7(4)
C27 C26 C29 119.1(4)
C26 C27 C28 128.1(4)
C26 C27 H27 115.9
C28 C27 H27 115.9
O2 C28 C27 125.7(4)
O2 C28 C30 116.8(4)
C27 C28 C30 117.5(4)
C26 C29 H29A 109.5
C26 C29 H29B 109.5
H29A C29 H29B 109.5
C26 C29 H29C 109.5
H29A C29 H29C 109.5
H29B C29 H29C 109.5
C28 C30 H30A 109.5
C28 C30 H30B 109.5
H30A C30 H30B 109.5
C28 C30 H30C 109.5
H30A C30 H30C 109.5
H30B C30 H30C 109.5

loop_
_geom_bond_atom_site_label_1
_geom_bond_atom_site_label_2
_geom_bond_distance
Pt1 C19 1.987(4)
Pt1 O3 1.987(3)
Pt1 N1 2.009(3)
Pt1 O2 2.079(3)
S1 C20 1.716(4)
S1 C17 1.724(4)
Si1 C1 1.873(4)
Si1 C2 1.884(4)
Si1 C9 1.888(4)
Si1 C17 1.899(4)
O1 C7 1.364(7)
O1 C8 1.454(6)
O2 C28 1.266(5)
O3 C26 1.306(5)
N1 C25 1.337(5)
N1 C21 1.378(5)
C1 H1A 0.9600
C1 H1B 0.9600
C1 H1C 0.9600
C2 C3 1.392(6)
C2 C7 1.398(6)
C3 C4 1.397(6)
C3 H3 0.9300
C4 C5 1.373(6)
C4 H4 0.9300
C5 C6 1.379(6)
C5 H5 0.9300
C6 C7 1.400(6)
C6 H6 0.9300
C8 H8A 0.9600
C8 H8B 0.9600
C8 H8C 0.9600
C9 C14 1.409(5)
C9 C10 1.425(5)
C10 C11 1.410(6)
C10 C16 1.512(6)
C11 C12 1.371(6)
C11 H11 0.9300
C12 C13 1.388(6)
C12 H12 0.9300
C13 C14 1.401(5)
C13 H13 0.9300
C14 C15 1.510(6)
C15 H15A 0.9600
C15 H15B 0.9600
C15 H15C 0.9600
C16 H16A 0.9600
C16 H16B 0.9600
C16 H16C 0.9600
C17 C18 1.378(5)
C18 C19 1.417(6)
C18 H18 0.9300
C19 C20 1.380(6)
C20 C21 1.438(5)
C21 C22 1.388(6)
C22 C23 1.376(6)
C22 H22 0.9300
C23 C24 1.386(6)
C23 H23 0.9300
C24 C25 1.389(6)
C24 H24 0.9300
C25 H25 0.9300
C26 C27 1.386(5)
C26 C29 1.494(6)
C27 C28 1.399(6)
C27 H27 0.9300
C28 C30 1.512(5)
C29 H29A 0.9600
C29 H29B 0.9600
C29 H29C 0.9600
C30 H30A 0.9600
C30 H30B 0.9600
C30 H30C 0.9600

loop_
_geom_torsion_atom_site_label_1
_geom_torsion_atom_site_label_2
_geom_torsion_atom_site_label_3
_geom_torsion_atom_site_label_4
_geom_torsion
C19 Pt1 O2 C28 167.6(10)
O3 Pt1 O2 C28 1.4(3)
N1 Pt1 O2 C28 179.8(3)
C19 Pt1 O3 C26 -176.4(3)
N1 Pt1 O3 C26 -157.0(15)
O2 Pt1 O3 C26 1.8(3)
C19 Pt1 N1 C25 -179.2(4)
O3 Pt1 N1 C25 161.3(15)
O2 Pt1 N1 C25 2.4(3)
C19 Pt1 N1 C21 3.1(3)
O3 Pt1 N1 C21 -16.4(18)
O2 Pt1 N1 C21 -175.3(3)
C1 Si1 C2 C3 109.7(4)
C9 Si1 C2 C3 -122.7(4)
C17 Si1 C2 C3 -0.2(4)
C1 Si1 C2 C7 -67.4(4)
C9 Si1 C2 C7 60.2(4)
C17 Si1 C2 C7 -177.3(4)
C7 C2 C3 C4 -0.5(7)
Si1 C2 C3 C4 -177.7(3)
C2 C3 C4 C5 -0.1(7)
C3 C4 C5 C6 1.1(7)
C4 C5 C6 C7 -1.4(7)
C8 O1 C7 C2 174.8(4)
C8 O1 C7 C6 -4.3(6)
C3 C2 C7 O1 -178.9(4)
Si1 C2 C7 O1 -1.7(6)
C3 C2 C7 C6 0.2(7)
Si1 C2 C7 C6 177.4(3)
C5 C6 C7 O1 179.8(4)
C5 C6 C7 C2 0.8(7)
C1 Si1 C9 C14 -7.9(4)
C2 Si1 C9 C14 -127.7(3)
C17 Si1 C9 C14 111.0(3)
C1 Si1 C9 C10 168.9(3)
C2 Si1 C9 C10 49.2(4)
C17 Si1 C9 C10 -72.1(3)
C14 C9 C10 C11 -2.3(6)
Si1 C9 C10 C11 -179.3(3)
C14 C9 C10 C16 178.5(4)
Si1 C9 C10 C16 1.5(6)
C9 C10 C11 C12 2.0(6)
C16 C10 C11 C12 -178.7(4)
C10 C11 C12 C13 -1.3(7)
C11 C12 C13 C14 0.9(7)
C12 C13 C14 C9 -1.3(6)
C12 C13 C14 C15 179.9(4)
C10 C9 C14 C13 1.9(6)
Si1 C9 C14 C13 178.8(3)
C10 C9 C14 C15 -179.3(4)
Si1 C9 C14 C15 -2.5(6)
C20 S1 C17 C18 0.3(3)
C20 S1 C17 Si1 -177.5(3)
C1 Si1 C17 C18 -19.1(4)
C2 Si1 C17 C18 91.5(4)
C9 Si1 C17 C18 -146.5(4)
C1 Si1 C17 S1 158.3(3)
C2 Si1 C17 S1 -91.1(3)
C9 Si1 C17 S1 30.9(3)
S1 C17 C18 C19 0.2(5)
Si1 C17 C18 C19 177.9(3)
C17 C18 C19 C20 -0.7(5)
C17 C18 C19 Pt1 178.5(3)
O3 Pt1 C19 C20 175.8(3)
N1 Pt1 C19 C20 -2.7(3)
O2 Pt1 C19 C20 9.7(13)
O3 Pt1 C19 C18 -3.4(5)
N1 Pt1 C19 C18 178.1(5)
O2 Pt1 C19 C18 -169.5(8)
C18 C19 C20 C21 -178.5(4)
Pt1 C19 C20 C21 2.1(5)
C18 C19 C20 S1 0.9(5)
Pt1 C19 C20 S1 -178.5(2)
C17 S1 C20 C19 -0.7(3)
C17 S1 C20 C21 178.6(4)
C25 N1 C21 C22 -0.2(6)
Pt1 N1 C21 C22 177.6(3)
C25 N1 C21 C20 179.4(4)
Pt1 N1 C21 C20 -2.7(4)
C19 C20 C21 N1 0.4(5)
S1 C20 C21 N1 -178.9(3)
C19 C20 C21 C22 180.0(4)
S1 C20 C21 C22 0.7(7)
N1 C21 C22 C23 1.2(7)
C20 C21 C22 C23 -178.3(4)
C21 C22 C23 C24 -1.9(7)
C22 C23 C24 C25 1.6(7)
C21 N1 C25 C24 -0.1(6)
Pt1 N1 C25 C24 -177.8(3)
C23 C24 C25 N1 -0.5(7)
Pt1 O3 C26 C27 -3.8(6)
Pt1 O3 C26 C29 177.2(3)
O3 C26 C27 C28 2.5(8)
C29 C26 C27 C28 -178.6(5)
Pt1 O2 C28 C27 -3.1(6)
Pt1 O2 C28 C30 177.8(3)
C26 C27 C28 O2 1.5(8)
C26 C27 C28 C30 -179.4(4)
